data_1549454
loop_
_publ_author_name
'Sharber, Seth A.'
'Shih, Kuo-Chih'
'Mann, Arielle'
'Frausto, Fanny'
'Haas, Terry E.'
'Nieh, Mu-Ping'
'Thomas, Samuel W.'

_publ_section_title
;
 Reversible mechanofluorochromism of aniline-terminated phenylene
 ethynylenes.
;
_journal_issue 24
_journal_name_full 'Chemical science'
_journal_page_first 5415
_journal_page_last 5426
_journal_paper_doi 10.1039/c8sc00980e
_journal_volume 9
_journal_year 2018
_chemical_formula_sum 'C70 H82 F10 N2 O4'
_chemical_formula_weight 1205.37
_chemical_name_systematic A-8
_space_group_crystal_system monoclinic
_space_group_IT_number 14
_space_group_name_Hall '-P 2ybc'
_space_group_name_H-M_alt 'P 1 21/c 1'
_symmetry_space_group_name_Hall '-P 2ybc'
_symmetry_space_group_name_H-M 'P 1 21/c 1'
_atom_sites_solution_hydrogens mixed
_audit_creation_method SHELXL-2016/6
_audit_update_record
;
2018-02-28 deposited with the CCDC.
2018-05-24 downloaded from the CCDC.
;
_cell_angle_alpha 90
_cell_angle_beta 96.81
_cell_angle_gamma 90
_cell_formula_units_Z 4
_cell_length_a 22.741
_cell_length_b 7.648
_cell_length_c 35.273
_cell_measurement_reflns_used 9194
_cell_measurement_temperature 100(2)
_cell_measurement_theta_max 68.10
_cell_measurement_theta_min 2.52
_cell_volume 6091.510
_computing_structure_refinement 'SHELXL-2016/6 (Sheldrick, 2016)'
_computing_structure_solution 'SHELXT 2014/5 (Sheldrick, 2014)'
_diffrn_ambient_temperature 100(2)
_diffrn_detector_area_resol_mean 8.3
_diffrn_measured_fraction_theta_full 1.000
_diffrn_measured_fraction_theta_max 0.985
_diffrn_measurement_device_type 'Bruker Smart APEX2 CCD'
_diffrn_measurement_method '\f and \w scans'
_diffrn_radiation_monochromator 'Incoatec I\mS multilayer optics'
_diffrn_radiation_source 'I\mS micro-focus sealed tube'
_diffrn_radiation_type CuK\a
_diffrn_radiation_wavelength 1.54184
_diffrn_reflns_av_R_equivalents 0.0744
_diffrn_reflns_av_unetI/netI 0.0398
_diffrn_reflns_Laue_measured_fraction_full 1.000
_diffrn_reflns_Laue_measured_fraction_max 0.985
_diffrn_reflns_limit_h_max 27
_diffrn_reflns_limit_h_min -27
_diffrn_reflns_limit_k_max 9
_diffrn_reflns_limit_k_min -9
_diffrn_reflns_limit_l_max 42
_diffrn_reflns_limit_l_min -42
_diffrn_reflns_number 106366
_diffrn_reflns_point_group_measured_fraction_full 1.000
_diffrn_reflns_point_group_measured_fraction_max 0.985
_diffrn_reflns_theta_full 67.684
_diffrn_reflns_theta_max 70.211
_diffrn_reflns_theta_min 1.956
_diffrn_source 'I\mS micro-focus sealed tube, multilayer optics'
_exptl_absorpt_coefficient_mu 0.846
_exptl_absorpt_correction_T_max 0.7533
_exptl_absorpt_correction_T_min 0.6149
_exptl_absorpt_correction_type multi-scan
_exptl_absorpt_process_details
;
 SADABS 2016/2: Krause, L., Herbst-Irmer, R., Sheldrick G.M. & Stalke D.,
 J. Appl. Cryst. 48 (2015) 3-10
;
_exptl_crystal_colour Yellow
_exptl_crystal_density_diffrn 1.314
_exptl_crystal_description Blade
_exptl_crystal_F_000 2552
_exptl_crystal_preparation Luminescent
_exptl_crystal_recrystallization_method 'Re-crystallisation from solvent: Dichloromethane with layered hexanes'
_exptl_crystal_size_max 0.320
_exptl_crystal_size_mid 0.085
_exptl_crystal_size_min 0.030
_exptl_transmission_factor_max 0.7533
_exptl_transmission_factor_min 0.6149
_refine_diff_density_max 0.665
_refine_diff_density_min -0.444
_refine_diff_density_rms 0.058
_refine_ls_extinction_method none
_refine_ls_goodness_of_fit_ref 1.159
_refine_ls_hydrogen_treatment mixed
_refine_ls_matrix_type full
_refine_ls_number_parameters 979
_refine_ls_number_reflns 11434
_refine_ls_number_restraints 308
_refine_ls_restrained_S_all 1.150
_refine_ls_R_factor_all 0.1071
_refine_ls_R_factor_gt 0.0901
_refine_ls_shift/su_max 0.000
_refine_ls_shift/su_mean 0.000
_refine_ls_structure_factor_coef Fsqd
_refine_ls_weighting_details 'w=1/[\s^2^(Fo^2^)+(0.0036P)^2^+17.0956P] where P=(Fo^2^+2Fc^2^)/3'
_refine_ls_weighting_scheme calc
_refine_ls_wR_factor_gt 0.1722
_refine_ls_wR_factor_ref 0.1794
_reflns_Friedel_coverage 0.000
_reflns_number_gt 9216
_reflns_number_total 11434
_reflns_threshold_expression 'I > 2\s(I)'
_cod_data_source_file c8sc00980e2.cif
_cod_data_source_block A-8_anis_5
_cod_depositor_comments 'Adding full bibliography for 1549452--1549455.cif.'
_cod_original_cell_volume 6091.7
_cod_database_code 1549454
_shelx_shelxl_version_number 2016/6
_shelx_space_group_comment
;
The symmetry employed for this shelxl refinement is uniquely defined
by the following loop, which should always be used as a source of
symmetry information in preference to the above space-group names.
They are only intended as comments.
;
_shelx_estimated_absorpt_t_min 0.773
_shelx_estimated_absorpt_t_max 0.975

loop_
_space_group_symop_operation_xyz
'x, y, z'
'-x, y+1/2, -z+1/2'
'-x, -y, -z'
'x, -y-1/2, z-1/2'

loop_
_atom_site_label
_atom_site_type_symbol
_atom_site_fract_x
_atom_site_fract_y
_atom_site_fract_z
_atom_site_U_iso_or_equiv
_atom_site_adp_type
_atom_site_occupancy
_atom_site_site_symmetry_order
_atom_site_calc_flag
_atom_site_refinement_flags_posn
_atom_site_refinement_flags_adp
_atom_site_refinement_flags_occupancy
_atom_site_disorder_assembly
_atom_site_disorder_group
F14 F 0.63890(10) 0.9865(3) 0.61166(7) 0.0522(7) Uani 1 1 d . . . . .
F15 F 0.56555(12) 0.8368(3) 0.65718(7) 0.0524(6) Uani 1 1 d . . . . .
F16 F 0.44723(11) 0.8341(3) 0.63577(7) 0.0461(6) Uani 1 1 d . . . . .
F17 F 0.40245(9) 0.9851(3) 0.56842(7) 0.0461(6) Uani 1 1 d . . . . .
F18 F 0.47503(9) 1.1274(3) 0.52245(6) 0.0374(5) Uani 1 1 d . . . . .
F44 F 1.03498(13) 0.3965(4) 0.47169(8) 0.0671(8) Uani 1 1 d . . . . .
F45 F 1.10419(12) 0.5260(4) 0.42153(9) 0.0719(9) Uani 1 1 d . . . . .
F46 F 1.05643(12) 0.6077(3) 0.34958(9) 0.0632(8) Uani 1 1 d . . . . .
F47 F 0.94148(13) 0.5396(4) 0.32660(9) 0.0762(9) Uani 1 1 d . . . . .
F48 F 0.87247(12) 0.3943(4) 0.37572(10) 0.0769(10) Uani 1 1 d . . . . .
O11 O 0.69573(12) 1.1632(3) 0.50344(9) 0.0451(7) Uani 1 1 d . . . . .
O12 O 0.63828(11) 0.9817(3) 0.53163(8) 0.0389(7) Uani 1 1 d . . . . .
O41 O 0.83838(12) 0.3015(3) 0.50547(8) 0.0430(7) Uani 1 1 d . . . . .
O42 O 0.87350(13) 0.4684(4) 0.46103(9) 0.0489(8) Uani 1 1 d . . . . .
N36 N 1.10254(14) 1.0300(5) 0.37322(10) 0.0410(8) Uani 1 1 d . . . . .
N66 N 0.40926(13) 0.4061(4) 0.61641(9) 0.0330(7) Uani 1 1 d . . . . .
C1 C 0.72356(16) 0.8632(5) 0.50957(10) 0.0298(8) Uani 1 1 d . . . . .
C2 C 0.77548(17) 0.8986(5) 0.49391(11) 0.0339(8) Uani 1 1 d . . . . .
C3 C 0.81552(16) 0.7684(5) 0.48628(11) 0.0344(9) Uani 1 1 d . . . . .
C4 C 0.80254(17) 0.5949(5) 0.49615(11) 0.0358(9) Uani 1 1 d . . . . .
C5 C 0.75176(17) 0.5598(5) 0.51312(11) 0.0330(8) Uani 1 1 d . . . . .
C6 C 0.71081(16) 0.6896(5) 0.51973(10) 0.0312(8) Uani 1 1 d . . . . .
C11 C 0.68515(16) 1.0191(5) 0.51410(10) 0.0300(8) Uani 1 1 d . . . . .
C12 C 0.60216(17) 1.1296(5) 0.54002(13) 0.0342(9) Uani 1 1 d . . . . .
C13 C 0.55961(15) 1.0588(5) 0.56561(11) 0.0297(8) Uani 1 1 d . . . . .
C14 C 0.58027(16) 0.9848(5) 0.60024(11) 0.0362(9) Uani 1 1 d . . . . .
C15 C 0.54344(18) 0.9091(5) 0.62389(11) 0.0369(9) Uani 1 1 d . . . . .
C16 C 0.48334(17) 0.9094(5) 0.61284(11) 0.0335(8) Uani 1 1 d . . . . .
C17 C 0.46090(16) 0.9850(5) 0.57912(11) 0.0324(8) Uani 1 1 d . . . . .
C18 C 0.49863(16) 1.0570(4) 0.55576(10) 0.0283(8) Uani 1 1 d . . . . .
C31 C 0.86653(18) 0.8193(5) 0.46855(12) 0.0412(10) Uani 1 1 d . . . . .
C32 C 0.90718(18) 0.8643(5) 0.45241(13) 0.0405(10) Uani 1 1 d . . . . .
C33 C 0.95726(17) 0.9119(5) 0.43266(12) 0.0389(10) Uani 1 1 d . . . . .
C34 C 1.01438(18) 0.9237(5) 0.45152(13) 0.0406(10) Uani 1 1 d . . . . .
C35 C 1.06212(18) 0.9654(6) 0.43234(12) 0.0407(10) Uani 1 1 d . . . . .
C36 C 1.05531(16) 0.9946(5) 0.39289(12) 0.0377(9) Uani 1 1 d . . . . .
C37 C 0.99723(17) 0.9841(5) 0.37398(13) 0.0382(9) Uani 1 1 d . . . . .
C38 C 0.94952(18) 0.9443(6) 0.39351(13) 0.0420(10) Uani 1 1 d . . . . .
C41 C 0.83996(17) 0.4394(5) 0.48888(12) 0.0378(9) Uani 1 1 d . . . . .
C42 C 0.9115(2) 0.3244(6) 0.45267(17) 0.0542(14) Uani 1 1 d . . . . .
C43 C 0.95120(19) 0.3938(6) 0.42517(14) 0.0489(12) Uani 1 1 d . . . . .
C44 C 1.0104(2) 0.4293(6) 0.43593(14) 0.0506(12) Uani 1 1 d . . . . .
C45 C 1.04630(19) 0.4967(6) 0.41067(15) 0.0510(12) Uani 1 1 d . . . . .
C46 C 1.0230(2) 0.5376(5) 0.37452(15) 0.0500(12) Uani 1 1 d . . . . .
C47 C 0.9640(2) 0.5033(6) 0.36251(15) 0.0542(12) Uani 1 1 d . . . . .
C48 C 0.92958(19) 0.4315(6) 0.38807(16) 0.0549(13) Uani 1 1 d . . . . .
C61 C 0.65820(17) 0.6387(5) 0.53606(11) 0.0330(8) Uani 1 1 d . . . . .
C62 C 0.61545(17) 0.5907(5) 0.55015(11) 0.0321(8) Uani 1 1 d . . . . .
C63 C 0.56299(16) 0.5442(4) 0.56680(11) 0.0304(8) Uani 1 1 d . . . . .
C64 C 0.56583(16) 0.4722(5) 0.60319(11) 0.0324(8) Uani 1 1 d . . . . .
C65 C 0.51581(16) 0.4298(5) 0.61970(11) 0.0302(8) Uani 1 1 d . . . . .
C66 C 0.45897(15) 0.4498(5) 0.59972(11) 0.0299(8) Uani 1 1 d . . . . .
C67 C 0.45585(17) 0.5187(5) 0.56276(11) 0.0355(9) Uani 1 1 d . . . . .
C68 C 0.50659(18) 0.5663(5) 0.54704(11) 0.0342(9) Uani 1 1 d . . . . .
C71 C 1.16158(17) 1.0610(6) 0.39297(13) 0.0468(11) Uani 1 1 d . . . . .
H71A H 1.157633 1.125621 0.416863 0.056 Uiso 1 1 calc R U . . .
H71B H 1.183446 1.137131 0.376764 0.056 Uiso 1 1 calc R U . . .
C72 C 1.19858(18) 0.8960(6) 0.40298(12) 0.0474(11) Uani 1 1 d . . . . .
H72A H 1.238561 0.931469 0.414607 0.057 Uiso 1 1 calc R U . . .
H72B H 1.180026 0.828401 0.422348 0.057 Uiso 1 1 calc R U . . .
C73 C 1.20491(16) 0.7781(6) 0.36912(11) 0.0401(10) Uani 1 1 d . . . . .
H73A H 1.222658 0.846552 0.349543 0.048 Uiso 1 1 calc R U . . .
H73B H 1.164936 0.740916 0.357823 0.048 Uiso 1 1 calc R U . . .
C74 C 1.24265(17) 0.6151(6) 0.37857(12) 0.0430(10) Uani 1 1 d . . . . .
H74A H 1.283973 0.650810 0.387013 0.052 Uiso 1 1 calc R U . . .
H74B H 1.227599 0.551772 0.399921 0.052 Uiso 1 1 calc R U . . .
C75 C 1.24186(17) 0.4926(6) 0.34433(12) 0.0408(10) Uani 1 1 d . . . . .
H75A H 1.200477 0.455798 0.336476 0.049 Uiso 1 1 calc R U . . .
H75B H 1.255339 0.558687 0.322818 0.049 Uiso 1 1 calc R U . . .
C76 C 1.27991(17) 0.3304(6) 0.35120(12) 0.0419(10) Uani 1 1 d . . . . .
H76A H 1.270489 0.273409 0.374949 0.050 Uiso 1 1 calc R U . . .
H76B H 1.321999 0.366456 0.355289 0.050 Uiso 1 1 calc R U . . .
C77 C 1.27217(18) 0.1967(6) 0.31888(12) 0.0440(10) Uani 1 1 d . . . . .
H77A H 1.292824 0.087418 0.327661 0.053 Uiso 1 1 calc R U . . .
H77B H 1.229522 0.169264 0.312934 0.053 Uiso 1 1 calc R U . . .
C78 C 1.2959(2) 0.2586(6) 0.28261(12) 0.0487(11) Uani 1 1 d . . . . .
H78A H 1.293866 0.162641 0.264104 0.073 Uiso 1 1 calc R U . . .
H78B H 1.337117 0.296273 0.288675 0.073 Uiso 1 1 calc R U . . .
H78C H 1.271929 0.356957 0.271702 0.073 Uiso 1 1 calc R U . . .
C81 C 1.09605(18) 1.0407(6) 0.33171(12) 0.0382(9) Uani 1 1 d . . . . .
C82 C 1.07948(19) 1.2211(6) 0.31533(15) 0.0459(11) Uani 1 1 d . . . . .
C83 C 1.0828(3) 1.2288(8) 0.27273(18) 0.0644(16) Uani 1 1 d . . . . .
C91 C 0.41180(16) 0.3902(5) 0.65753(11) 0.0343(9) Uani 1 1 d . . . . .
H91A H 0.374092 0.434231 0.665320 0.041 Uiso 1 1 calc R U . . .
H91B H 0.443906 0.466702 0.669476 0.041 Uiso 1 1 calc R U . . .
C92 C 0.42227(17) 0.2055(5) 0.67336(11) 0.0369(9) Uani 1 1 d . . . . .
H92A H 0.391546 0.126343 0.660699 0.044 Uiso 1 1 calc R U . . .
H92B H 0.461305 0.163237 0.667422 0.044 Uiso 1 1 calc R U . . .
C93 C 0.42056(18) 0.1990(5) 0.71634(11) 0.0391(9) Uani 1 1 d . . . . .
H93A H 0.381075 0.238892 0.721933 0.047 Uiso 1 1 calc R U . . .
H93B H 0.450239 0.282340 0.728647 0.047 Uiso 1 1 calc R U . . .
C94 C 0.43271(19) 0.0187(5) 0.73424(13) 0.0430(10) Uani 1 1 d . . . . .
H94A H 0.470055 -0.027154 0.726262 0.052 Uiso 1 1 calc R U . . .
H94B H 0.438507 0.031417 0.762370 0.052 Uiso 1 1 calc R U . . .
C95 C 0.3837(2) -0.1140(5) 0.72355(12) 0.0441(10) Uani 1 1 d . . . . .
H95A H 0.375323 -0.118344 0.695375 0.053 Uiso 1 1 calc R U . . .
H95B H 0.347323 -0.073341 0.733679 0.053 Uiso 1 1 calc R U . . .
C96 C 0.3981(2) -0.2989(6) 0.73839(13) 0.0505(11) Uani 1 1 d . . . . .
H96A H 0.364241 -0.375889 0.729526 0.061 Uiso 1 1 calc R U . . .
H96B H 0.432869 -0.342115 0.726759 0.061 Uiso 1 1 calc R U . . .
C97 C 0.4110(2) -0.3161(6) 0.78130(12) 0.0460(10) Uani 1 1 d . . . . .
H97A H 0.447147 -0.248201 0.790014 0.055 Uiso 1 1 calc R U . . .
H97B H 0.419418 -0.440409 0.787675 0.055 Uiso 1 1 calc R U . . .
C98 C 0.36121(19) -0.2542(6) 0.80313(12) 0.0457(10) Uani 1 1 d . . . . .
H98A H 0.357076 -0.127001 0.800624 0.069 Uiso 1 1 calc R U . . .
H98B H 0.370339 -0.284953 0.830157 0.069 Uiso 1 1 calc R U . . .
H98C H 0.324081 -0.310499 0.792699 0.069 Uiso 1 1 calc R U . . .
H2 H 1.1342(17) 1.005(5) 0.3223(10) 0.031(10) Uiso 1 1 d . . . . .
H5 H 0.7404(15) 0.441(5) 0.5197(10) 0.023(9) Uiso 1 1 d . . . . .
H6 H 1.0683(18) 0.949(6) 0.3204(11) 0.042(12) Uiso 1 1 d . . . . .
H7 H 1.0200(16) 0.910(5) 0.4785(11) 0.030(10) Uiso 1 1 d . . . . .
H10 H 0.6039(17) 0.461(5) 0.6178(11) 0.035(11) Uiso 1 1 d . . . . .
H11 H 0.9332(17) 0.293(5) 0.4770(11) 0.034(11) Uiso 1 1 d . . . . .
H12 H 0.9895(15) 1.008(5) 0.3473(11) 0.027(10) Uiso 1 1 d . . . . .
H13 H 0.5222(16) 0.385(5) 0.6458(11) 0.032(10) Uiso 1 1 d . . . . .
H14 H 0.909(2) 0.936(6) 0.3778(12) 0.051(13) Uiso 1 1 d . . . . .
H18 H 0.5039(18) 0.614(6) 0.5224(12) 0.042(12) Uiso 1 1 d . . . . .
H20 H 0.888(2) 0.222(7) 0.4420(14) 0.063(16) Uiso 1 1 d . . . . .
H22 H 0.5808(16) 1.176(5) 0.5150(10) 0.028(10) Uiso 1 1 d . . . . .
H32 H 0.6301(17) 1.221(6) 0.5524(11) 0.039(11) Uiso 1 1 d . . . . .
H33 H 0.7852(17) 1.015(5) 0.4891(11) 0.035(11) Uiso 1 1 d . . . . .
H47 H 0.4177(19) 0.540(6) 0.5467(12) 0.045(12) Uiso 1 1 d . . . . .
H55 H 1.102(2) 0.973(6) 0.4471(12) 0.052(13) Uiso 1 1 d . . . . .
H82 H 1.105(2) 1.297(7) 0.3288(15) 0.075(18) Uiso 1 1 d . . . . .
H83 H 1.0396(19) 1.251(6) 0.3216(11) 0.045(12) Uiso 1 1 d . . . . .
H84 H 1.121(2) 1.195(6) 0.2688(13) 0.057(14) Uiso 1 1 d . . . . .
H85 H 1.057(2) 1.119(7) 0.2602(14) 0.064(15) Uiso 1 1 d . . . . .
C51A C 0.3520(4) 0.3509(11) 0.5959(3) 0.040(2) Uani 0.575(7) 1 d . U P A 1
H51A H 0.341435 0.234798 0.605534 0.048 Uiso 0.575(7) 1 calc R U P A 1
H51B H 0.356238 0.338349 0.568434 0.048 Uiso 0.575(7) 1 calc R U P A 1
C52A C 0.3017(3) 0.4785(10) 0.6004(2) 0.0431(19) Uani 0.575(7) 1 d . U P A 1
H52A H 0.263832 0.427920 0.588604 0.052 Uiso 0.575(7) 1 calc R U P A 1
H52B H 0.298763 0.497254 0.627835 0.052 Uiso 0.575(7) 1 calc R U P A 1
C53A C 0.3119(3) 0.6495(12) 0.5819(3) 0.0408(19) Uani 0.575(7) 1 d . U P A 1
H53A H 0.309545 0.632562 0.553954 0.049 Uiso 0.575(7) 1 calc R U P A 1
H53B H 0.352245 0.691465 0.591093 0.049 Uiso 0.575(7) 1 calc R U P A 1
C54A C 0.2654(5) 0.7932(14) 0.5906(4) 0.044(2) Uani 0.575(7) 1 d . U P A 1
H54A H 0.264569 0.885079 0.570805 0.053 Uiso 0.575(7) 1 calc R U P A 1
H54B H 0.225688 0.738425 0.588224 0.053 Uiso 0.575(7) 1 calc R U P A 1
C55A C 0.2760(4) 0.8777(11) 0.6283(2) 0.0439(19) Uani 0.575(7) 1 d . U P A 1
H55A H 0.316211 0.929577 0.631213 0.053 Uiso 0.575(7) 1 calc R U P A 1
H55B H 0.275278 0.786940 0.648285 0.053 Uiso 0.575(7) 1 calc R U P A 1
C56A C 0.2307(5) 1.0228(16) 0.6354(3) 0.048(3) Uani 0.575(7) 1 d . U P A 1
H56A H 0.192278 0.961755 0.635316 0.058 Uiso 0.575(7) 1 calc R U P A 1
H56B H 0.226911 1.095996 0.612053 0.058 Uiso 0.575(7) 1 calc R U P A 1
C57A C 0.2341(8) 1.164(2) 0.6718(5) 0.099(5) Uani 0.575(7) 1 d . U P A 1
H57A H 0.219313 1.092882 0.692189 0.119 Uiso 0.575(7) 1 calc R U P A 1
H57B H 0.277245 1.174353 0.679467 0.119 Uiso 0.575(7) 1 calc R U P A 1
C58A C 0.2140(8) 1.327(2) 0.6789(5) 0.102(6) Uani 0.575(7) 1 d . U P A 1
H58A H 0.171608 1.335070 0.669874 0.154 Uiso 0.575(7) 1 calc R U P A 1
H58B H 0.235655 1.414083 0.665612 0.154 Uiso 0.575(7) 1 calc R U P A 1
H58C H 0.220169 1.350057 0.706470 0.154 Uiso 0.575(7) 1 calc R U P A 1
C84A C 1.0770(5) 1.450(2) 0.2608(4) 0.105(5) Uani 0.575(7) 1 d . U P A 1
H84A H 1.049213 1.458964 0.237065 0.126 Uiso 0.575(7) 1 calc R U P A 1
H84B H 1.057991 1.508956 0.281139 0.126 Uiso 0.575(7) 1 calc R U P A 1
C85A C 1.1173(7) 1.526(2) 0.2564(6) 0.166(10) Uani 0.575(7) 1 d . . P A 1
H85A H 1.144548 1.449074 0.244193 0.199 Uiso 0.575(7) 1 calc R U P A 1
H85B H 1.137584 1.560235 0.281711 0.199 Uiso 0.575(7) 1 calc R U P A 1
C86A C 1.1580(7) 1.790(2) 0.2459(4) 0.080(4) Uani 0.575(7) 1 d . U P A 1
H86A H 1.143464 1.910610 0.240841 0.096 Uiso 0.575(7) 1 calc R U P A 1
H86B H 1.167507 1.779412 0.273967 0.096 Uiso 0.575(7) 1 calc R U P A 1
C87A C 1.2141(9) 1.776(4) 0.2298(6) 0.073(5) Uani 0.575(7) 1 d . U P A 1
H87A H 1.206347 1.770667 0.201854 0.109 Uiso 0.575(7) 1 calc R U P A 1
H87B H 1.234778 1.669156 0.239278 0.109 Uiso 0.575(7) 1 calc R U P A 1
H87C H 1.238803 1.877796 0.237306 0.109 Uiso 0.575(7) 1 calc R U P A 1
C88A C 1.1075(8) 1.672(3) 0.2348(5) 0.127(5) Uani 0.575(7) 1 d . U P A 1
H88A H 1.069928 1.728801 0.239719 0.152 Uiso 0.575(7) 1 calc R U P A 1
H88B H 1.105040 1.643154 0.207344 0.152 Uiso 0.575(7) 1 calc R U P A 1
C51B C 0.3504(5) 0.4436(18) 0.5944(4) 0.045(3) Uani 0.425(7) 1 d . U P A 2
H51C H 0.320944 0.359556 0.602183 0.054 Uiso 0.425(7) 1 calc R U P A 2
H51D H 0.353160 0.425633 0.566885 0.054 Uiso 0.425(7) 1 calc R U P A 2
C52B C 0.3280(6) 0.6348(17) 0.6006(4) 0.055(3) Uani 0.425(7) 1 d . U P A 2
H52C H 0.332495 0.660560 0.628309 0.066 Uiso 0.425(7) 1 calc R U P A 2
H52D H 0.353188 0.718211 0.588358 0.066 Uiso 0.425(7) 1 calc R U P A 2
C53B C 0.2664(5) 0.6614(19) 0.5851(4) 0.060(3) Uani 0.425(7) 1 d . U P A 2
H53C H 0.240815 0.582727 0.598201 0.072 Uiso 0.425(7) 1 calc R U P A 2
H53D H 0.261330 0.631150 0.557586 0.072 Uiso 0.425(7) 1 calc R U P A 2
C54B C 0.2474(8) 0.850(2) 0.5900(6) 0.064(4) Uani 0.425(7) 1 d . U P A 2
H54C H 0.274957 0.926321 0.577883 0.076 Uiso 0.425(7) 1 calc R U P A 2
H54D H 0.207666 0.865054 0.575496 0.076 Uiso 0.425(7) 1 calc R U P A 2
C55B C 0.2444(8) 0.917(2) 0.6301(4) 0.068(4) Uani 0.425(7) 1 d . U P A 2
H55C H 0.216148 0.844227 0.642539 0.082 Uiso 0.425(7) 1 calc R U P A 2
H55D H 0.283913 0.904676 0.645040 0.082 Uiso 0.425(7) 1 calc R U P A 2
C56B C 0.2257(10) 1.102(2) 0.6302(6) 0.077(5) Uani 0.425(7) 1 d . U P A 2
H56C H 0.182226 1.116968 0.624983 0.093 Uiso 0.425(7) 1 calc R U P A 2
H56D H 0.246297 1.176679 0.613130 0.093 Uiso 0.425(7) 1 calc R U P A 2
C57B C 0.2486(6) 1.122(2) 0.6712(6) 0.053(3) Uani 0.425(7) 1 d . U P A 2
H57C H 0.288222 1.176450 0.675818 0.063 Uiso 0.425(7) 1 calc R U P A 2
H57D H 0.246489 1.013908 0.686531 0.063 Uiso 0.425(7) 1 calc R U P A 2
C58B C 0.1959(7) 1.252(2) 0.6740(8) 0.089(8) Uani 0.425(7) 1 d . U P A 2
H58D H 0.188385 1.318514 0.650126 0.133 Uiso 0.425(7) 1 calc R U P A 2
H58E H 0.206071 1.332659 0.695305 0.133 Uiso 0.425(7) 1 calc R U P A 2
H58F H 0.160245 1.186042 0.678123 0.133 Uiso 0.425(7) 1 calc R U P A 2
C84B C 1.0554(7) 1.3809(15) 0.2475(4) 0.059(3) Uani 0.425(7) 1 d . U P A 2
H84C H 1.022401 1.335440 0.229301 0.070 Uiso 0.425(7) 1 calc R U P A 2
H84D H 1.038926 1.469181 0.263862 0.070 Uiso 0.425(7) 1 calc R U P A 2
C85B C 1.1006(6) 1.4662(17) 0.2256(4) 0.068(4) Uani 0.425(7) 1 d . U P A 2
H85C H 1.104402 1.389787 0.203398 0.081 Uiso 0.425(7) 1 calc R U P A 2
H85D H 1.138845 1.458845 0.242208 0.081 Uiso 0.425(7) 1 calc R U P A 2
C86B C 1.1333(8) 1.799(2) 0.2364(5) 0.057(4) Uani 0.425(7) 1 d . U P A 2
H86C H 1.125866 1.914953 0.224231 0.068 Uiso 0.425(7) 1 calc R U P A 2
H86D H 1.118399 1.802900 0.261597 0.068 Uiso 0.425(7) 1 calc R U P A 2
C87B C 1.2015(11) 1.766(5) 0.2425(7) 0.078(8) Uani 0.425(7) 1 d . U P A 2
H87D H 1.209528 1.654000 0.255424 0.116 Uiso 0.425(7) 1 calc R U P A 2
H87E H 1.220793 1.860372 0.258307 0.116 Uiso 0.425(7) 1 calc R U P A 2
H87F H 1.216921 1.764527 0.217757 0.116 Uiso 0.425(7) 1 calc R U P A 2
C88B C 1.0963(7) 1.6529(18) 0.2102(4) 0.062(3) Uani 0.425(7) 1 d . U P A 2
H88C H 1.054021 1.687690 0.206925 0.075 Uiso 0.425(7) 1 calc R U P A 2
H88D H 1.110085 1.653613 0.184669 0.075 Uiso 0.425(7) 1 calc R U P A 2

loop_
_atom_site_aniso_label
_atom_site_aniso_U_11
_atom_site_aniso_U_22
_atom_site_aniso_U_33
_atom_site_aniso_U_23
_atom_site_aniso_U_13
_atom_site_aniso_U_12
F14 0.0328(12) 0.0574(16) 0.0630(16) 0.0037(13) -0.0085(11) -0.0033(12)
F15 0.0672(17) 0.0457(15) 0.0424(14) 0.0022(12) -0.0013(12) -0.0016(13)
F16 0.0559(14) 0.0337(13) 0.0536(14) -0.0031(11) 0.0266(12) -0.0062(11)
F17 0.0279(11) 0.0456(14) 0.0658(16) 0.0012(12) 0.0100(11) -0.0032(11)
F18 0.0364(12) 0.0313(12) 0.0445(13) 0.0016(10) 0.0048(10) 0.0049(10)
F44 0.0644(18) 0.071(2) 0.0688(19) 0.0036(16) 0.0190(15) 0.0194(16)
F45 0.0446(15) 0.074(2) 0.101(2) -0.0127(18) 0.0261(15) 0.0012(15)
F46 0.0616(17) 0.0410(15) 0.096(2) 0.0095(14) 0.0471(16) 0.0023(13)
F47 0.0678(19) 0.080(2) 0.083(2) 0.0395(18) 0.0172(16) 0.0096(17)
F48 0.0423(15) 0.081(2) 0.109(2) 0.0423(19) 0.0172(15) 0.0072(15)
O11 0.0465(17) 0.0226(14) 0.071(2) 0.0072(14) 0.0268(15) 0.0005(13)
O12 0.0335(14) 0.0227(13) 0.0638(18) 0.0048(13) 0.0201(13) 0.0020(11)
O41 0.0448(16) 0.0276(15) 0.0592(18) 0.0153(13) 0.0164(14) 0.0042(13)
O42 0.0478(17) 0.0320(15) 0.073(2) 0.0246(15) 0.0331(15) 0.0192(13)
N36 0.0271(16) 0.048(2) 0.049(2) 0.0045(17) 0.0088(14) 0.0060(15)
N66 0.0248(15) 0.0315(17) 0.0433(18) -0.0041(14) 0.0057(13) -0.0042(14)
C1 0.0314(19) 0.0281(19) 0.0304(19) 0.0024(15) 0.0049(15) 0.0020(16)
C2 0.037(2) 0.026(2) 0.040(2) 0.0057(17) 0.0083(17) -0.0027(17)
C3 0.033(2) 0.031(2) 0.041(2) 0.0093(17) 0.0133(16) 0.0045(17)
C4 0.037(2) 0.031(2) 0.041(2) 0.0106(17) 0.0112(17) 0.0054(17)
C5 0.037(2) 0.027(2) 0.037(2) 0.0080(16) 0.0098(16) 0.0014(17)
C6 0.037(2) 0.0255(19) 0.0325(19) 0.0000(15) 0.0094(16) -0.0023(16)
C11 0.0309(19) 0.0242(19) 0.035(2) -0.0019(15) 0.0052(15) -0.0032(16)
C12 0.0279(19) 0.0203(19) 0.056(3) -0.0018(18) 0.0104(18) -0.0001(16)
C13 0.0270(18) 0.0227(18) 0.040(2) -0.0027(15) 0.0066(15) 0.0005(15)
C14 0.0256(18) 0.038(2) 0.044(2) -0.0055(18) -0.0021(16) -0.0012(17)
C15 0.048(2) 0.031(2) 0.031(2) -0.0024(16) 0.0002(17) 0.0019(18)
C16 0.039(2) 0.0230(19) 0.042(2) -0.0063(16) 0.0159(17) -0.0051(16)
C17 0.0295(19) 0.0272(19) 0.042(2) -0.0033(16) 0.0093(16) -0.0040(16)
C18 0.0305(18) 0.0192(17) 0.0351(19) -0.0031(15) 0.0034(15) 0.0038(15)
C31 0.042(2) 0.030(2) 0.055(3) 0.0169(19) 0.018(2) 0.0108(18)
C32 0.039(2) 0.026(2) 0.060(3) 0.0150(19) 0.018(2) 0.0100(17)
C33 0.037(2) 0.024(2) 0.059(3) 0.0106(18) 0.0190(19) 0.0100(17)
C34 0.041(2) 0.035(2) 0.048(3) 0.0112(19) 0.0162(19) 0.0183(19)
C35 0.032(2) 0.043(2) 0.048(2) 0.001(2) 0.0105(18) 0.0107(19)
C36 0.0290(19) 0.033(2) 0.053(2) 0.0037(18) 0.0127(17) 0.0071(17)
C37 0.036(2) 0.032(2) 0.049(2) 0.0094(19) 0.0120(18) 0.0037(17)
C38 0.030(2) 0.035(2) 0.063(3) 0.012(2) 0.015(2) 0.0040(18)
C41 0.032(2) 0.031(2) 0.052(2) 0.0139(18) 0.0109(18) 0.0058(17)
C42 0.055(3) 0.032(2) 0.081(4) 0.022(2) 0.033(3) 0.021(2)
C43 0.042(2) 0.033(2) 0.076(3) 0.019(2) 0.028(2) 0.021(2)
C44 0.052(3) 0.039(3) 0.063(3) 0.005(2) 0.021(2) 0.021(2)
C45 0.039(2) 0.037(2) 0.082(4) -0.002(2) 0.025(2) 0.009(2)
C46 0.047(3) 0.028(2) 0.083(4) 0.009(2) 0.037(2) 0.0059(19)
C47 0.050(3) 0.044(3) 0.072(3) 0.023(2) 0.022(2) 0.010(2)
C48 0.036(2) 0.042(3) 0.091(4) 0.022(3) 0.025(2) 0.012(2)
C61 0.041(2) 0.0230(18) 0.036(2) 0.0033(16) 0.0096(17) 0.0012(16)
C62 0.039(2) 0.0200(18) 0.038(2) 0.0004(15) 0.0081(17) -0.0004(16)
C63 0.036(2) 0.0166(17) 0.041(2) -0.0027(15) 0.0132(16) -0.0037(15)
C64 0.0270(19) 0.0252(19) 0.045(2) 0.0042(17) 0.0045(16) -0.0006(16)
C65 0.0286(18) 0.0239(19) 0.039(2) 0.0028(16) 0.0056(16) -0.0015(15)
C66 0.0288(18) 0.0217(18) 0.039(2) -0.0049(15) 0.0051(15) -0.0014(15)
C67 0.033(2) 0.033(2) 0.040(2) -0.0011(17) 0.0004(17) 0.0039(17)
C68 0.044(2) 0.026(2) 0.033(2) -0.0014(16) 0.0046(17) 0.0037(17)
C71 0.030(2) 0.061(3) 0.051(3) 0.001(2) 0.0102(18) 0.000(2)
C72 0.031(2) 0.065(3) 0.047(2) 0.001(2) 0.0073(18) 0.010(2)
C73 0.0262(19) 0.052(3) 0.043(2) 0.002(2) 0.0069(16) 0.0003(18)
C74 0.0279(19) 0.055(3) 0.046(2) 0.005(2) 0.0054(17) 0.0058(19)
C75 0.0283(19) 0.049(3) 0.045(2) 0.006(2) 0.0034(17) 0.0002(18)
C76 0.0279(19) 0.049(3) 0.048(2) 0.002(2) 0.0028(17) -0.0033(19)
C77 0.031(2) 0.051(3) 0.050(2) 0.003(2) 0.0038(18) -0.0072(19)
C78 0.048(3) 0.048(3) 0.051(3) -0.003(2) 0.010(2) -0.003(2)
C81 0.0271(19) 0.039(2) 0.050(2) 0.0059(19) 0.0110(18) 0.0034(18)
C82 0.028(2) 0.038(2) 0.073(3) 0.009(2) 0.014(2) -0.0003(19)
C83 0.058(3) 0.054(3) 0.087(4) 0.035(3) 0.030(3) 0.017(3)
C91 0.0278(18) 0.030(2) 0.046(2) -0.0023(17) 0.0090(16) -0.0003(16)
C92 0.035(2) 0.029(2) 0.050(2) -0.0016(18) 0.0179(18) -0.0038(17)
C93 0.041(2) 0.031(2) 0.048(2) -0.0054(18) 0.0158(18) -0.0079(18)
C94 0.045(2) 0.034(2) 0.052(3) 0.0004(19) 0.016(2) -0.0045(19)
C95 0.053(3) 0.034(2) 0.047(2) -0.0005(19) 0.017(2) -0.007(2)
C96 0.066(3) 0.034(2) 0.056(3) -0.005(2) 0.024(2) -0.005(2)
C97 0.053(3) 0.035(2) 0.052(3) 0.002(2) 0.018(2) 0.002(2)
C98 0.046(2) 0.046(3) 0.048(2) -0.002(2) 0.013(2) -0.005(2)
C51A 0.033(4) 0.025(4) 0.062(5) -0.011(4) 0.001(3) -0.004(4)
C52A 0.031(4) 0.036(4) 0.062(5) -0.003(3) 0.003(3) -0.001(3)
C53A 0.020(4) 0.052(4) 0.049(5) 0.012(4) 0.000(3) -0.003(3)
C54A 0.038(5) 0.034(5) 0.058(5) 0.008(4) -0.001(4) -0.001(4)
C55A 0.033(4) 0.041(5) 0.057(5) 0.009(3) -0.001(4) -0.002(4)
C56A 0.027(4) 0.059(7) 0.058(5) 0.010(5) 0.003(4) 0.008(6)
C57A 0.139(14) 0.090(10) 0.061(7) -0.003(6) -0.018(8) 0.035(9)
C58A 0.104(14) 0.130(17) 0.073(8) 0.007(10) 0.009(8) 0.049(11)
C84A 0.036(5) 0.218(17) 0.061(7) -0.016(9) 0.003(5) -0.029(8)
C85A 0.139(13) 0.110(12) 0.210(18) -0.096(12) -0.139(14) 0.101(11)
C86A 0.072(9) 0.099(10) 0.065(9) -0.013(8) -0.007(7) 0.004(8)
C87A 0.084(9) 0.050(7) 0.082(11) -0.002(8) 0.007(7) 0.009(6)
C88A 0.114(10) 0.143(13) 0.117(11) -0.007(12) -0.020(10) -0.041(10)
C51B 0.028(5) 0.052(7) 0.054(6) -0.007(7) 0.004(4) -0.022(5)
C52B 0.047(6) 0.045(6) 0.068(8) 0.017(6) -0.016(6) -0.019(5)
C53B 0.048(6) 0.067(7) 0.064(7) 0.016(6) -0.002(5) -0.008(6)
C54B 0.055(9) 0.069(9) 0.066(7) 0.027(7) 0.007(7) 0.003(6)
C55B 0.056(9) 0.071(9) 0.075(7) 0.012(6) -0.001(7) 0.018(8)
C56B 0.054(9) 0.067(9) 0.116(9) 0.012(9) 0.034(8) -0.007(9)
C57B 0.015(4) 0.034(6) 0.113(9) 0.002(6) 0.025(5) 0.011(5)
C58B 0.028(7) 0.035(8) 0.20(2) 0.003(10) 0.015(9) 0.009(6)
C84B 0.085(9) 0.030(6) 0.053(7) 0.024(5) -0.025(6) -0.008(6)
C85B 0.080(8) 0.058(6) 0.059(7) 0.024(6) -0.012(6) -0.006(6)
C86B 0.065(10) 0.051(6) 0.047(8) 0.009(6) -0.019(7) 0.016(7)
C87B 0.070(11) 0.064(11) 0.088(18) -0.003(14) -0.035(13) 0.021(12)
C88B 0.071(8) 0.052(7) 0.060(8) 0.021(6) -0.010(6) -0.012(6)

loop_
_atom_type_symbol
_atom_type_description
_atom_type_scat_dispersion_real
_atom_type_scat_dispersion_imag
_atom_type_scat_source
C C 0.0181 0.0091 'International Tables Vol C Tables 4.2.6.8 and 6.1.1.4'
H H 0.0000 0.0000 'International Tables Vol C Tables 4.2.6.8 and 6.1.1.4'
F F 0.0727 0.0534 'International Tables Vol C Tables 4.2.6.8 and 6.1.1.4'
N N 0.0311 0.0180 'International Tables Vol C Tables 4.2.6.8 and 6.1.1.4'
O O 0.0492 0.0322 'International Tables Vol C Tables 4.2.6.8 and 6.1.1.4'

loop_
_geom_angle_atom_site_label_1
_geom_angle_atom_site_label_2
_geom_angle_atom_site_label_3
_geom_angle
C11 O12 C12 115.7(3)
C41 O42 C42 115.5(3)
C36 N36 C81 121.8(3)
C36 N36 C71 121.5(4)
C81 N36 C71 116.7(3)
C66 N66 C91 120.7(3)
C66 N66 C51A 125.6(5)
C91 N66 C51A 113.2(5)
C66 N66 C51B 117.5(6)
C91 N66 C51B 117.6(6)
C2 C1 C6 119.6(3)
C2 C1 C11 114.9(3)
C6 C1 C11 125.5(3)
C1 C2 C3 122.8(4)
C1 C2 H33 119(2)
C3 C2 H33 118(2)
C2 C3 C4 117.5(3)
C2 C3 C31 118.0(3)
C4 C3 C31 124.5(3)
C5 C4 C3 119.8(3)
C5 C4 C41 115.9(3)
C3 C4 C41 124.3(3)
C4 C5 C6 122.6(4)
C4 C5 H5 123(2)
C6 C5 H5 115(2)
C5 C6 C1 117.6(3)
C5 C6 C61 118.4(3)
C1 C6 C61 124.0(3)
O11 C11 O12 123.2(3)
O11 C11 C1 123.9(3)
O12 C11 C1 112.9(3)
O12 C12 C13 105.3(3)
O12 C12 H22 109(2)
C13 C12 H22 112(2)
O12 C12 H32 107(2)
C13 C12 H32 114(2)
H22 C12 H32 110(3)
C14 C13 C18 116.3(3)
C14 C13 C12 120.3(3)
C18 C13 C12 123.3(3)
F14 C14 C13 118.9(3)
F14 C14 C15 118.3(4)
C13 C14 C15 122.8(3)
F15 C15 C16 120.4(4)
F15 C15 C14 120.8(4)
C16 C15 C14 118.9(4)
F16 C16 C17 120.8(3)
F16 C16 C15 119.0(4)
C17 C16 C15 120.2(3)
F17 C17 C16 120.1(3)
F17 C17 C18 120.1(3)
C16 C17 C18 119.8(3)
F18 C18 C17 118.1(3)
F18 C18 C13 119.8(3)
C17 C18 C13 122.0(3)
C32 C31 C3 177.0(5)
C31 C32 C33 177.7(4)
C34 C33 C38 117.6(4)
C34 C33 C32 121.9(4)
C38 C33 C32 120.4(4)
C35 C34 C33 121.6(4)
C35 C34 H7 120(2)
C33 C34 H7 119(2)
C34 C35 C36 121.5(4)
C34 C35 H55 118(3)
C36 C35 H55 120(3)
N36 C36 C35 122.2(4)
N36 C36 C37 121.1(4)
C35 C36 C37 116.6(4)
C38 C37 C36 121.5(4)
C38 C37 H12 118(2)
C36 C37 H12 121(2)
C37 C38 C33 121.2(4)
C37 C38 H14 117(2)
C33 C38 H14 122(2)
O41 C41 O42 123.7(4)
O41 C41 C4 123.9(3)
O42 C41 C4 112.3(3)
O42 C42 C43 106.4(3)
O42 C42 H11 105(2)
C43 C42 H11 112(2)
O42 C42 H20 112(3)
C43 C42 H20 112(3)
H11 C42 H20 109(4)
C48 C43 C44 116.6(4)
C48 C43 C42 121.1(4)
C44 C43 C42 122.3(5)
F44 C44 C45 117.7(4)
F44 C44 C43 120.4(4)
C45 C44 C43 121.9(5)
F45 C45 C46 119.3(4)
F45 C45 C44 120.9(5)
C46 C45 C44 119.9(4)
F46 C46 C45 121.3(4)
F46 C46 C47 118.7(5)
C45 C46 C47 120.0(4)
F47 C47 C48 121.3(5)
F47 C47 C46 120.0(4)
C48 C47 C46 118.8(5)
F48 C48 C43 119.0(4)
F48 C48 C47 118.2(5)
C43 C48 C47 122.7(5)
C62 C61 C6 177.5(4)
C61 C62 C63 176.5(4)
C64 C63 C68 116.6(3)
C64 C63 C62 121.7(4)
C68 C63 C62 121.6(3)
C65 C64 C63 122.2(4)
C65 C64 H10 119(2)
C63 C64 H10 118(2)
C64 C65 C66 121.3(4)
C64 C65 H13 116(2)
C66 C65 H13 122(2)
N66 C66 C67 122.4(3)
N66 C66 C65 120.8(3)
C67 C66 C65 116.7(3)
C68 C67 C66 121.2(4)
C68 C67 H47 116(2)
C66 C67 H47 123(2)
C67 C68 C63 121.8(4)
C67 C68 H18 120(3)
C63 C68 H18 118(3)
N36 C71 C72 115.1(4)
N36 C71 H71A 108.5
C72 C71 H71A 108.5
N36 C71 H71B 108.5
C72 C71 H71B 108.5
H71A C71 H71B 107.5
C73 C72 C71 114.1(4)
C73 C72 H72A 108.7
C71 C72 H72A 108.7
C73 C72 H72B 108.7
C71 C72 H72B 108.7
H72A C72 H72B 107.6
C72 C73 C74 114.6(3)
C72 C73 H73A 108.6
C74 C73 H73A 108.6
C72 C73 H73B 108.6
C74 C73 H73B 108.6
H73A C73 H73B 107.6
C75 C74 C73 112.0(3)
C75 C74 H74A 109.2
C73 C74 H74A 109.2
C75 C74 H74B 109.2
C73 C74 H74B 109.2
H74A C74 H74B 107.9
C76 C75 C74 115.0(3)
C76 C75 H75A 108.5
C74 C75 H75A 108.5
C76 C75 H75B 108.5
C74 C75 H75B 108.5
H75A C75 H75B 107.5
C75 C76 C77 114.6(3)
C75 C76 H76A 108.6
C77 C76 H76A 108.6
C75 C76 H76B 108.6
C77 C76 H76B 108.6
H76A C76 H76B 107.6
C78 C77 C76 113.5(4)
C78 C77 H77A 108.9
C76 C77 H77A 108.9
C78 C77 H77B 108.9
C76 C77 H77B 108.9
H77A C77 H77B 107.7
C77 C78 H78A 109.5
C77 C78 H78B 109.5
H78A C78 H78B 109.5
C77 C78 H78C 109.5
H78A C78 H78C 109.5
H78B C78 H78C 109.5
N36 C81 C82 115.0(4)
N36 C81 H2 109(2)
C82 C81 H2 108(2)
N36 C81 H6 110(2)
C82 C81 H6 112(2)
H2 C81 H6 102(3)
C83 C82 C81 111.8(4)
C83 C82 H82 113(3)
C81 C82 H82 105(3)
C83 C82 H83 112(2)
C81 C82 H83 108(3)
H82 C82 H83 106(4)
C82 C83 C84B 122.3(7)
C82 C83 C84A 105.4(6)
C82 C83 H84 107(3)
C84B C83 H84 116(3)
C84A C83 H84 106(3)
C82 C83 H85 106(3)
C84B C83 H85 101(3)
C84A C83 H85 129(3)
H84 C83 H85 101(4)
N66 C91 C92 115.4(3)
N66 C91 H91A 108.4
C92 C91 H91A 108.4
N66 C91 H91B 108.4
C92 C91 H91B 108.4
H91A C91 H91B 107.5
C93 C92 C91 111.9(3)
C93 C92 H92A 109.2
C91 C92 H92A 109.2
C93 C92 H92B 109.2
C91 C92 H92B 109.2
H92A C92 H92B 107.9
C92 C93 C94 114.6(3)
C92 C93 H93A 108.6
C94 C93 H93A 108.6
C92 C93 H93B 108.6
C94 C93 H93B 108.6
H93A C93 H93B 107.6
C95 C94 C93 114.1(4)
C95 C94 H94A 108.7
C93 C94 H94A 108.7
C95 C94 H94B 108.7
C93 C94 H94B 108.7
H94A C94 H94B 107.6
C94 C95 C96 114.3(4)
C94 C95 H95A 108.7
C96 C95 H95A 108.7
C94 C95 H95B 108.7
C96 C95 H95B 108.7
H95A C95 H95B 107.6
C97 C96 C95 115.6(4)
C97 C96 H96A 108.4
C95 C96 H96A 108.4
C97 C96 H96B 108.4
C95 C96 H96B 108.4
H96A C96 H96B 107.5
C96 C97 C98 114.3(4)
C96 C97 H97A 108.7
C98 C97 H97A 108.7
C96 C97 H97B 108.7
C98 C97 H97B 108.7
H97A C97 H97B 107.6
C97 C98 H98A 109.5
C97 C98 H98B 109.5
H98A C98 H98B 109.5
C97 C98 H98C 109.5
H98A C98 H98C 109.5
H98B C98 H98C 109.5
N66 C51A C52A 113.3(6)
N66 C51A H51A 108.9
C52A C51A H51A 108.9
N66 C51A H51B 108.9
C52A C51A H51B 108.9
H51A C51A H51B 107.7
C53A C52A C51A 111.1(7)
C53A C52A H52A 109.4
C51A C52A H52A 109.4
C53A C52A H52B 109.4
C51A C52A H52B 109.4
H52A C52A H52B 108.0
C52A C53A C54A 112.6(8)
C52A C53A H53A 109.1
C54A C53A H53A 109.1
C52A C53A H53B 109.1
C54A C53A H53B 109.1
H53A C53A H53B 107.8
C55A C54A C53A 116.0(8)
C55A C54A H54A 108.3
C53A C54A H54A 108.3
C55A C54A H54B 108.3
C53A C54A H54B 108.3
H54A C54A H54B 107.4
C54A C55A C56A 114.6(8)
C54A C55A H55A 108.6
C56A C55A H55A 108.6
C54A C55A H55B 108.6
C56A C55A H55B 108.6
H55A C55A H55B 107.6
C55A C56A C57A 127.7(10)
C55A C56A H56A 105.4
C57A C56A H56A 105.4
C55A C56A H56B 105.4
C57A C56A H56B 105.4
H56A C56A H56B 106.0
C58A C57A C56A 138.2(14)
C58A C57A H57A 102.5
C56A C57A H57A 102.5
C58A C57A H57B 102.5
C56A C57A H57B 102.5
H57A C57A H57B 104.9
C57A C58A H58A 109.5
C57A C58A H58B 109.5
H58A C58A H58B 109.5
C57A C58A H58C 109.5
H58A C58A H58C 109.5
H58B C58A H58C 109.5
C85A C84A C83 120.2(13)
C85A C84A H84A 107.3
C83 C84A H84A 107.3
C85A C84A H84B 107.3
C83 C84A H84B 107.3
H84A C84A H84B 106.9
C84A C85A C88A 115.3(13)
C84A C85A H85A 108.4
C88A C85A H85A 108.4
C84A C85A H85B 108.4
C88A C85A H85B 108.4
H85A C85A H85B 107.5
C87A C86A C88A 122.7(17)
C87A C86A H86A 106.7
C88A C86A H86A 106.7
C87A C86A H86B 106.7
C88A C86A H86B 106.7
H86A C86A H86B 106.6
C86A C87A H87A 109.5
C86A C87A H87B 109.5
H87A C87A H87B 109.5
C86A C87A H87C 109.5
H87A C87A H87C 109.5
H87B C87A H87C 109.5
C85A C88A C86A 106.4(15)
C85A C88A H88A 110.4
C86A C88A H88A 110.4
C85A C88A H88B 110.4
C86A C88A H88B 110.4
H88A C88A H88B 108.6
N66 C51B C52B 113.0(9)
N66 C51B H51C 109.0
C52B C51B H51C 109.0
N66 C51B H51D 109.0
C52B C51B H51D 109.0
H51C C51B H51D 107.8
C53B C52B C51B 113.0(11)
C53B C52B H52C 109.0
C51B C52B H52C 109.0
C53B C52B H52D 109.0
C51B C52B H52D 109.0
H52C C52B H52D 107.8
C52B C53B C54B 111.3(13)
C52B C53B H53C 109.4
C54B C53B H53C 109.4
C52B C53B H53D 109.4
C54B C53B H53D 109.4
H53C C53B H53D 108.0
C55B C54B C53B 118.1(15)
C55B C54B H54C 107.8
C53B C54B H54C 107.8
C55B C54B H54D 107.8
C53B C54B H54D 107.8
H54C C54B H54D 107.1
C56B C55B C54B 111.7(15)
C56B C55B H55C 109.3
C54B C55B H55C 109.3
C56B C55B H55D 109.3
C54B C55B H55D 109.3
H55C C55B H55D 107.9
C55B C56B C57B 92.0(16)
C55B C56B H56C 113.3
C57B C56B H56C 113.3
C55B C56B H56D 113.3
C57B C56B H56D 113.3
H56C C56B H56D 110.6
C56B C57B C58B 86.8(16)
C56B C57B H57C 114.2
C58B C57B H57C 114.2
C56B C57B H57D 114.2
C58B C57B H57D 114.2
H57C C57B H57D 111.4
C57B C58B H58D 109.5
C57B C58B H58E 109.5
H58D C58B H58E 109.5
C57B C58B H58F 109.5
H58D C58B H58F 109.5
H58E C58B H58F 109.5
C85B C84B C83 111.5(11)
C85B C84B H84C 109.3
C83 C84B H84C 109.3
C85B C84B H84D 109.3
C83 C84B H84D 109.3
H84C C84B H84D 108.0
C84B C85B C88B 124.6(12)
C84B C85B H85C 106.2
C88B C85B H85C 106.2
C84B C85B H85D 106.2
C88B C85B H85D 106.2
H85C C85B H85D 106.4
C87B C86B C88B 114.3(17)
C87B C86B H86C 108.7
C88B C86B H86C 108.7
C87B C86B H86D 108.7
C88B C86B H86D 108.7
H86C C86B H86D 107.6
C86B C87B H87D 109.5
C86B C87B H87E 109.5
H87D C87B H87E 109.5
C86B C87B H87F 109.5
H87D C87B H87F 109.5
H87E C87B H87F 109.5
C85B C88B C86B 115.8(11)
C85B C88B H88C 108.3
C86B C88B H88C 108.3
C85B C88B H88D 108.3
C86B C88B H88D 108.3
H88C C88B H88D 107.4

loop_
_geom_bond_atom_site_label_1
_geom_bond_atom_site_label_2
_geom_bond_distance
F14 C14 1.346(4)
F15 C15 1.341(4)
F16 C16 1.348(4)
F17 C17 1.338(4)
F18 C18 1.345(4)
F44 C44 1.341(5)
F45 C45 1.346(5)
F46 C46 1.341(5)
F47 C47 1.338(6)
F48 C48 1.351(5)
O11 C11 1.198(4)
O12 C11 1.325(4)
O12 C12 1.448(4)
O41 C41 1.209(5)
O42 C41 1.332(4)
O42 C42 1.451(5)
N36 C36 1.373(5)
N36 C81 1.456(5)
N36 C71 1.457(5)
N66 C66 1.376(4)
N66 C91 1.450(5)
N66 C51A 1.475(9)
N66 C51B 1.494(13)
C1 C2 1.388(5)
C1 C6 1.415(5)
C1 C11 1.497(5)
C2 C3 1.397(5)
C2 H33 0.94(4)
C3 C4 1.411(5)
C3 C31 1.435(5)
C4 C5 1.388(5)
C4 C41 1.502(5)
C5 C6 1.399(5)
C5 H5 0.98(4)
C6 C61 1.441(5)
C12 C13 1.500(5)
C12 H22 1.02(4)
C12 H32 1.01(4)
C13 C14 1.377(5)
C13 C18 1.389(5)
C14 C15 1.378(5)
C15 C16 1.376(5)
C16 C17 1.366(5)
C17 C18 1.373(5)
C31 C32 1.193(5)
C32 C33 1.450(5)
C33 C34 1.390(6)
C33 C38 1.393(6)
C34 C35 1.383(5)
C34 H7 0.95(4)
C35 C36 1.400(6)
C35 H55 0.99(4)
C36 C37 1.410(6)
C37 C38 1.386(5)
C37 H12 0.96(4)
C38 H14 1.02(4)
C42 C43 1.499(6)
C42 H11 0.97(4)
C42 H20 1.00(5)
C43 C48 1.373(7)
C43 C44 1.381(7)
C44 C45 1.378(6)
C45 C46 1.358(7)
C46 C47 1.383(7)
C47 C48 1.376(6)
C61 C62 1.201(5)
C62 C63 1.436(5)
C63 C64 1.391(5)
C63 C68 1.395(5)
C64 C65 1.377(5)
C64 H10 0.96(4)
C65 C66 1.405(5)
C65 H13 0.98(4)
C66 C67 1.400(5)
C67 C68 1.387(5)
C67 H47 0.99(4)
C68 H18 0.94(4)
C71 C72 1.535(6)
C71 H71A 0.9900
C71 H71B 0.9900
C72 C73 1.517(6)
C72 H72A 0.9900
C72 H72B 0.9900
C73 C74 1.528(6)
C73 H73A 0.9900
C73 H73B 0.9900
C74 C75 1.527(6)
C74 H74A 0.9900
C74 H74B 0.9900
C75 C76 1.516(6)
C75 H75A 0.9900
C75 H75B 0.9900
C76 C77 1.526(6)
C76 H76A 0.9900
C76 H76B 0.9900
C77 C78 1.522(6)
C77 H77A 0.9900
C77 H77B 0.9900
C78 H78A 0.9800
C78 H78B 0.9800
C78 H78C 0.9800
C81 C82 1.526(6)
C81 H2 1.00(4)
C81 H6 1.00(4)
C82 C83 1.514(7)
C82 H82 0.91(5)
C82 H83 0.99(4)
C83 C84B 1.550(11)
C83 C84A 1.742(18)
C83 H84 0.93(5)
C83 H85 1.09(5)
C91 C92 1.527(5)
C91 H91A 0.9900
C91 H91B 0.9900
C92 C93 1.522(5)
C92 H92A 0.9900
C92 H92B 0.9900
C93 C94 1.529(6)
C93 H93A 0.9900
C93 H93B 0.9900
C94 C95 1.521(6)
C94 H94A 0.9900
C94 H94B 0.9900
C95 C96 1.530(6)
C95 H95A 0.9900
C95 H95B 0.9900
C96 C97 1.513(6)
C96 H96A 0.9900
C96 H96B 0.9900
C97 C98 1.519(5)
C97 H97A 0.9900
C97 H97B 0.9900
C98 H98A 0.9800
C98 H98B 0.9800
C98 H98C 0.9800
C51A C52A 1.525(10)
C51A H51A 0.9900
C51A H51B 0.9900
C52A C53A 1.491(11)
C52A H52A 0.9900
C52A H52B 0.9900
C53A C54A 1.580(13)
C53A H53A 0.9900
C53A H53B 0.9900
C54A C55A 1.473(14)
C54A H54A 0.9900
C54A H54B 0.9900
C55A C56A 1.555(13)
C55A H55A 0.9900
C55A H55B 0.9900
C56A C57A 1.67(2)
C56A H56A 0.9900
C56A H56B 0.9900
C57A C58A 1.37(2)
C57A H57A 0.9900
C57A H57B 0.9900
C58A H58A 0.9800
C58A H58B 0.9800
C58A H58C 0.9800
C84A C85A 1.11(2)
C84A H84A 0.9900
C84A H84B 0.9900
C85A C88A 1.36(2)
C85A H85A 0.9900
C85A H85B 0.9900
C86A C87A 1.46(2)
C86A C88A 1.475(19)
C86A H86A 0.9900
C86A H86B 0.9900
C87A H87A 0.9800
C87A H87B 0.9800
C87A H87C 0.9800
C88A H88A 0.9900
C88A H88B 0.9900
C51B C52B 1.572(19)
C51B H51C 0.9900
C51B H51D 0.9900
C52B C53B 1.457(16)
C52B H52C 0.9900
C52B H52D 0.9900
C53B C54B 1.52(2)
C53B H53C 0.9900
C53B H53D 0.9900
C54B C55B 1.51(2)
C54B H54C 0.9900
C54B H54D 0.9900
C55B C56B 1.48(2)
C55B H55C 0.9900
C55B H55D 0.9900
C56B C57B 1.49(3)
C56B H56C 0.9900
C56B H56D 0.9900
C57B C58B 1.57(2)
C57B H57C 0.9900
C57B H57D 0.9900
C58B H58D 0.9800
C58B H58E 0.9800
C58B H58F 0.9800
C84B C85B 1.506(19)
C84B H84C 0.9900
C84B H84D 0.9900
C85B C88B 1.527(17)
C85B H85C 0.9900
C85B H85D 0.9900
C86B C87B 1.56(2)
C86B C88B 1.62(2)
C86B H86C 0.9900
C86B H86D 0.9900
C87B H87D 0.9800
C87B H87E 0.9800
C87B H87F 0.9800
C88B H88C 0.9900
C88B H88D 0.9900
